data_1512475
loop_
_publ_author_name
'Xiang Wang'
'Dandan Wang'
'Mingguan Liu'
'Cuili Meng'
'Aixiang Tian'
'Kundawlet Alimaje'
'Zhenyu Shi'

_publ_section_title
;
 Two polyoxomolybdate-tuned hybrids composed of tripodal star-like ligand
 copper complexes
;
_journal_name_full
;
Inorganica Chimica Acta
;
_journal_page_first 160
_journal_page_last 164
_journal_paper_doi 10.1016/j.ica.2012.07.011
_journal_volume 392
_journal_year 2012
_chemical_formula_moiety 'C30 H24 Cu2 Mo12 N12 O40 P, O'
_chemical_formula_sum 'C30 H24 Cu2 Mo12 N12 O41 P'
_chemical_formula_weight 2517.96
_chemical_name_systematic
; 
 ? 
;
_space_group_IT_number 15
_symmetry_cell_setting monoclinic
_symmetry_space_group_name_Hall '-C 2yc'
_symmetry_space_group_name_H-M 'C 1 2/c 1'
_atom_sites_solution_hydrogens geom
_atom_sites_solution_primary direct
_atom_sites_solution_secondary difmap
_audit_creation_method SHELXL-97
_cell_angle_alpha 90.000(5)
_cell_angle_beta 95.352(5)
_cell_angle_gamma 90.000(5)
_cell_formula_units_Z 4
_cell_length_a 20.730(5)
_cell_length_b 14.554(5)
_cell_length_c 19.411(5)
_cell_measurement_reflns_used 14788
_cell_measurement_temperature 293(2)
_cell_volume 5831(3)
_computing_cell_refinement CrysAlis
_computing_data_collection 'CrysAlis (Oxford Diffraction,2006)'
_computing_data_reduction CrysAlis
_computing_molecular_graphics 'Bruker SHELXTL'
_computing_publication_material 'Bruker SHELXTL'
_computing_structure_refinement 'SHELXL-97 (Sheldrick, 1997)'
_computing_structure_solution 'SHELXS-97 (Sheldrick, 1990)'
_diffrn_ambient_temperature 293(2)
_diffrn_measured_fraction_theta_full 0.997
_diffrn_measured_fraction_theta_max 0.997
_diffrn_measurement_device_type 'CCD area detector'
_diffrn_measurement_method 'omega scans'
_diffrn_radiation_monochromator graphite
_diffrn_radiation_source 'fine-focus sealed tube'
_diffrn_radiation_type MoK\a
_diffrn_radiation_wavelength 0.71069
_diffrn_reflns_av_R_equivalents 0.0677
_diffrn_reflns_av_sigmaI/netI 0.0831
_diffrn_reflns_limit_h_max 15
_diffrn_reflns_limit_h_min -24
_diffrn_reflns_limit_k_max 17
_diffrn_reflns_limit_k_min -16
_diffrn_reflns_limit_l_max 23
_diffrn_reflns_limit_l_min -22
_diffrn_reflns_number 14442
_diffrn_reflns_theta_full 25.04
_diffrn_reflns_theta_max 25.04
_diffrn_reflns_theta_min 1.71
_exptl_absorpt_coefficient_mu 3.341
_exptl_absorpt_correction_T_max 0.716
_exptl_absorpt_correction_T_min 0.612
_exptl_absorpt_correction_type multi-scan
_exptl_absorpt_process_details 'SADABS, Sheldrick, 1996'
_exptl_crystal_colour red
_exptl_crystal_density_diffrn 2.868
_exptl_crystal_density_method 'not measured'
_exptl_crystal_description block
_exptl_crystal_F_000 4772.0
_exptl_crystal_size_max 0.15
_exptl_crystal_size_mid 0.13
_exptl_crystal_size_min 0.10
_refine_diff_density_max 1.828
_refine_diff_density_min -1.245
_refine_diff_density_rms 0.224
_refine_ls_extinction_method none
_refine_ls_goodness_of_fit_ref 1.061
_refine_ls_hydrogen_treatment constr
_refine_ls_matrix_type full
_refine_ls_number_parameters 462
_refine_ls_number_reflns 5150
_refine_ls_number_restraints 30
_refine_ls_restrained_S_all 1.065
_refine_ls_R_factor_all 0.0938
_refine_ls_R_factor_gt 0.0568
_refine_ls_shift/su_max 0.000
_refine_ls_shift/su_mean 0.000
_refine_ls_structure_factor_coef Fsqd
_refine_ls_weighting_details 'calc w=1/[\s^2^(Fo^2^)+(0.0680P)^2^+0.0000P] where P=(Fo^2^+2Fc^2^)/3'
_refine_ls_weighting_scheme calc
_refine_ls_wR_factor_gt 0.1318
_refine_ls_wR_factor_ref 0.1503
_reflns_number_gt 3315
_reflns_number_total 5162
_reflns_threshold_expression >2sigma(I)
_cod_data_source_file ICA-2012-392-160-164-2.cif
_cod_data_source_block wx_2
_cod_original_sg_symbol_H-M 'C 2/c'
_cod_database_code 1512475

loop_
_symmetry_equiv_pos_as_xyz
'x, y, z'
'-x, y, -z+1/2'
'x+1/2, y+1/2, z'
'-x+1/2, y+1/2, -z+1/2'
'-x, -y, -z'
'x, -y, z-1/2'
'-x+1/2, -y+1/2, -z'
'x+1/2, -y+1/2, z-1/2'

loop_
_atom_site_label
_atom_site_type_symbol
_atom_site_fract_x
_atom_site_fract_y
_atom_site_fract_z
_atom_site_U_iso_or_equiv
_atom_site_adp_type
_atom_site_occupancy
_atom_site_symmetry_multiplicity
_atom_site_calc_flag
_atom_site_refinement_flags
Mo1 Mo 0.17270(5) 0.46805(7) -0.00117(5) 0.0299(3) Uani 1 1 d .
P1 P 0.2500 0.2500 0.0000 0.0278(10) Uani 1 2 d S
O1W O 0.0000 1.2265(6) 0.2500 0.024(2) Uani 1 2 d S
C1 C 0.1153(7) 0.5052(8) 0.2019(6) 0.044(3) Uani 1 1 d .
H1A H 0.1556 0.5067 0.2274 0.053 Uiso 1 1 calc R
O1 O 0.1223(6) 0.2371(7) 0.1180(6) 0.076(3) Uani 1 1 d U
N1 N 0.0201(5) 0.4558(8) 0.1546(6) 0.052(3) Uani 1 1 d .
Mo2 Mo 0.20115(5) 0.17758(7) 0.16253(5) 0.0341(3) Uani 1 1 d .
N2 N -0.1305(5) 0.3133(7) 0.1232(5) 0.043(3) Uani 1 1 d .
C2 C -0.2003(6) 0.2066(9) 0.0800(7) 0.052(4) Uani 1 1 d .
H2A H -0.2189 0.1570 0.0553 0.063 Uiso 1 1 calc R
O2 O 0.1453(6) 0.4275(7) -0.0870(4) 0.076(4) Uani 1 1 d .
Mo3 Mo 0.27571(5) 0.39580(6) 0.14685(5) 0.0282(3) Uani 1 1 d .
N3 N 0.0586(5) 0.9081(7) 0.1583(5) 0.040(3) Uani 1 1 d .
C3 C 0.0745(6) 0.7393(8) 0.1581(6) 0.034(3) Uani 1 1 d .
H3A H 0.0305 0.7329 0.1630 0.041 Uiso 1 1 calc R
O3 O 0.2881(5) 0.1505(6) 0.1751(6) 0.075(3) Uani 1 1 d .
Mo4 Mo 0.15676(5) 0.04713(7) 0.00959(5) 0.0312(3) Uani 1 1 d .
N4 N 0.0328(6) 1.0468(8) 0.1796(8) 0.074(4) Uani 1 1 d .
C4 C 0.0287(7) 0.5417(9) 0.1339(7) 0.049(4) Uani 1 1 d .
H4A H -0.0006 0.5744 0.1041 0.059 Uiso 1 1 calc R
O4 O 0.2246(5) 0.3064(7) 0.1794(6) 0.080(3) Uani 1 1 d U
Mo5 Mo 0.08433(5) 0.26607(8) 0.03285(5) 0.0345(3) Uani 1 1 d .
N5 N 0.0867(5) 0.5754(7) 0.1627(5) 0.035(2) Uani 1 1 d .
C5 C -0.1386(7) 0.2373(9) 0.0804(8) 0.053(4) Uani 1 1 d .
H5A H -0.1067 0.2114 0.0559 0.063 Uiso 1 1 calc R
O5 O 0.1647(4) 0.0504(7) -0.0839(4) 0.065(3) Uani 1 1 d .
Mo6 Mo 0.36839(5) 0.19132(7) 0.13686(5) 0.0335(3) Uani 1 1 d .
N6 N -0.2300(5) 0.2641(6) 0.1238(5) 0.036(2) Uani 1 1 d .
C6 C 0.1785(6) 0.6716(8) 0.1458(6) 0.032(3) Uani 1 1 d .
H6A H 0.2044 0.6197 0.1440 0.038 Uiso 1 1 calc R
O6 O 0.0075(4) 0.2695(7) 0.0446(5) 0.062(3) Uani 1 1 d .
Cu1 Cu -0.05404(9) 0.38335(13) 0.13615(11) 0.0696(6) Uani 1 1 d .
C7 C -0.1875(6) 0.3278(9) 0.1478(6) 0.043(3) Uani 1 1 d .
H7A H -0.1963 0.3754 0.1775 0.051 Uiso 1 1 calc R
O7 O 0.2899(4) 0.4638(6) 0.2141(4) 0.058(3) Uani 1 1 d .
C8 C 0.1133(6) 0.6639(8) 0.1549(6) 0.032(3) Uani 1 1 d .
O8 O 0.4199(5) 0.2258(7) 0.0697(4) 0.068(3) Uani 1 1 d .
C9 C 0.2035(6) 0.7572(8) 0.1396(6) 0.033(3) Uani 1 1 d .
O9 O 0.1159(4) -0.0485(6) 0.0163(5) 0.060(3) Uani 1 1 d .
C10 C 0.1022(7) 0.8256(8) 0.1540(5) 0.038(3) Uani 1 1 d .
O10 O 0.4244(4) 0.1603(6) 0.2005(4) 0.048(2) Uani 1 1 d .
O11 O 0.3481(6) 0.3085(7) 0.1615(6) 0.079(3) Uani 1 1 d U
C11 C 0.0010(8) 0.9177(13) 0.1267(8) 0.076(5) Uani 1 1 d .
H11A H -0.0223 0.8728 0.1009 0.091 Uiso 1 1 calc R
O12 O 0.1781(5) 0.0766(7) 0.1095(4) 0.076(4) Uani 1 1 d .
C12 C 0.0737(8) 0.4336(9) 0.1961(7) 0.053(4) Uani 1 1 d .
H12A H 0.0809 0.3770 0.2178 0.063 Uiso 1 1 calc R
O13 O 0.2560(7) 0.3460(9) 0.0221(7) 0.024(3) Uani 0.50 1 d P
C13 C 0.1665(6) 0.8370(9) 0.1440(6) 0.042(3) Uani 1 1 d .
H13A H 0.1845 0.8951 0.1402 0.051 Uiso 1 1 calc R
O14 O 0.1084(5) 0.3853(7) 0.0350(5) 0.073(3) Uani 1 1 d U
C14 C -0.0200(8) 1.0076(14) 0.1383(9) 0.093(6) Uani 1 1 d .
H14A H -0.0592 1.0348 0.1226 0.111 Uiso 1 1 calc R
O15 O 0.0944(5) 0.1354(7) 0.0100(5) 0.073(3) Uani 1 1 d U
C15 C 0.0787(7) 0.9820(11) 0.1891(8) 0.064(4) Uani 1 1 d .
H15A H 0.1188 0.9896 0.2141 0.077 Uiso 1 1 calc R
O16 O 0.2684(7) 0.2564(9) 0.0803(7) 0.027(3) Uani 0.50 1 d P
O17 O 0.1882(7) 0.3048(9) -0.0177(7) 0.028(4) Uani 0.50 1 d P
O18 O 0.2112(4) 0.4577(7) 0.0960(4) 0.063(3) Uani 1 1 d .
O19 O 0.1957(7) 0.2016(9) 0.0351(7) 0.028(4) Uani 0.50 1 d P
O20 O 0.2536(4) 0.5016(7) -0.0213(4) 0.061(3) Uani 1 1 d .
O21 O 0.1356(5) 0.5671(6) 0.0046(4) 0.063(3) Uani 1 1 d .
O22 O 0.1745(5) 0.1506(6) 0.2379(4) 0.048(2) Uani 1 1 d .

loop_
_atom_site_aniso_label
_atom_site_aniso_U_11
_atom_site_aniso_U_22
_atom_site_aniso_U_33
_atom_site_aniso_U_23
_atom_site_aniso_U_13
_atom_site_aniso_U_12
Mo1 0.0339(6) 0.0268(5) 0.0292(5) -0.0015(4) 0.0031(5) 0.0032(5)
P1 0.023(2) 0.032(2) 0.029(2) -0.0009(19) 0.0010(18) -0.0012(19)
O1W 0.008(5) 0.013(5) 0.053(7) 0.000 0.008(5) 0.000
C1 0.047(8) 0.040(8) 0.044(8) 0.003(6) 0.006(7) -0.013(7)
O1 0.076(3) 0.075(3) 0.075(3) -0.0013(10) 0.0058(11) 0.0018(10)
N1 0.038(7) 0.052(8) 0.068(8) -0.013(6) 0.016(6) -0.014(6)
Mo2 0.0388(7) 0.0367(6) 0.0283(6) 0.0063(5) 0.0110(5) 0.0052(5)
N2 0.026(6) 0.045(7) 0.059(7) 0.002(5) 0.002(5) -0.019(5)
C2 0.024(7) 0.052(8) 0.087(11) -0.027(8) 0.032(7) -0.007(7)
O2 0.111(9) 0.087(7) 0.036(5) -0.016(5) 0.034(6) -0.061(7)
Mo3 0.0283(6) 0.0272(5) 0.0290(5) -0.0071(4) 0.0019(4) -0.0028(5)
N3 0.040(6) 0.032(6) 0.044(6) 0.005(5) -0.011(5) -0.012(5)
C3 0.019(6) 0.047(8) 0.036(7) -0.007(6) 0.003(5) -0.007(6)
O3 0.054(7) 0.030(5) 0.146(10) 0.018(6) 0.039(7) 0.008(5)
Mo4 0.0340(6) 0.0278(6) 0.0306(6) 0.0006(4) -0.0027(5) -0.0059(5)
N4 0.048(8) 0.049(8) 0.123(12) 0.004(8) -0.004(8) 0.003(7)
C4 0.046(9) 0.047(9) 0.057(9) -0.020(7) 0.021(7) -0.016(7)
O4 0.057(6) 0.051(5) 0.135(8) 0.016(5) 0.027(6) 0.007(5)
Mo5 0.0208(5) 0.0529(7) 0.0300(6) -0.0050(5) 0.0029(4) 0.0004(5)
N5 0.027(6) 0.036(6) 0.045(6) -0.001(5) 0.009(5) -0.009(5)
C5 0.034(8) 0.045(8) 0.079(10) -0.008(7) 0.003(8) -0.007(7)
O5 0.036(5) 0.109(8) 0.048(6) 0.026(6) 0.002(5) 0.000(6)
Mo6 0.0253(6) 0.0406(6) 0.0331(6) 0.0090(5) -0.0051(5) -0.0018(5)
N6 0.022(5) 0.029(5) 0.058(7) -0.002(5) 0.006(5) -0.011(5)
C6 0.031(7) 0.027(6) 0.037(7) -0.008(5) 0.007(6) -0.008(6)
O6 0.029(5) 0.080(7) 0.078(7) -0.026(6) 0.014(5) -0.005(5)
Cu1 0.0453(11) 0.0689(13) 0.0967(16) -0.0200(11) 0.0179(11) -0.0289(10)
C7 0.032(7) 0.056(9) 0.041(8) -0.001(6) 0.015(6) -0.005(7)
O7 0.054(6) 0.072(7) 0.045(5) -0.029(5) -0.010(5) 0.004(5)
C8 0.031(7) 0.026(6) 0.039(7) -0.006(5) 0.007(6) -0.012(6)
O8 0.099(9) 0.074(7) 0.033(5) -0.013(5) 0.017(5) -0.052(6)
C9 0.024(6) 0.043(7) 0.031(6) -0.004(5) 0.003(5) -0.009(6)
O9 0.051(6) 0.059(6) 0.066(6) 0.021(5) -0.013(5) -0.027(5)
C10 0.054(9) 0.036(7) 0.023(6) 0.003(5) 0.003(6) -0.004(7)
O10 0.051(6) 0.053(6) 0.037(5) 0.007(4) -0.008(4) -0.002(5)
O11 0.079(3) 0.079(3) 0.081(3) 0.0007(10) 0.0084(11) 0.0001(10)
C11 0.060(11) 0.089(13) 0.077(12) -0.001(10) -0.010(10) -0.007(10)
O12 0.102(9) 0.071(7) 0.049(6) -0.029(5) -0.027(6) 0.045(7)
C12 0.067(11) 0.039(8) 0.054(9) -0.006(7) 0.019(8) 0.001(8)
O13 0.021(8) 0.023(8) 0.028(8) -0.004(6) -0.002(7) 0.000(7)
C13 0.038(8) 0.042(8) 0.047(8) -0.002(6) 0.006(6) -0.014(7)
O14 0.073(3) 0.073(3) 0.072(3) -0.0003(10) 0.0073(11) -0.0019(10)
C14 0.055(11) 0.116(16) 0.100(14) -0.029(12) -0.032(10) 0.020(12)
O15 0.074(3) 0.073(3) 0.073(3) -0.0011(10) 0.0056(11) 0.0019(10)
C15 0.042(9) 0.072(11) 0.076(11) -0.010(9) -0.009(8) -0.001(9)
O16 0.034(9) 0.030(8) 0.018(7) -0.006(6) 0.014(7) -0.009(7)
O17 0.029(9) 0.031(8) 0.023(8) -0.008(6) -0.004(7) 0.007(7)
O18 0.038(5) 0.111(8) 0.040(5) 0.027(5) 0.000(4) 0.009(6)
O19 0.031(9) 0.028(8) 0.025(8) 0.003(7) -0.003(7) 0.006(7)
O20 0.035(5) 0.112(8) 0.037(5) 0.012(5) 0.005(4) 0.000(6)
O21 0.093(8) 0.051(6) 0.047(5) 0.007(5) 0.020(6) 0.037(6)
O22 0.067(7) 0.045(5) 0.034(5) 0.003(4) 0.022(5) 0.005(5)

loop_
_atom_type_symbol
_atom_type_description
_atom_type_scat_dispersion_real
_atom_type_scat_dispersion_imag
_atom_type_scat_source
C C 0.0033 0.0016 'International Tables Vol C Tables 4.2.6.8 and 6.1.1.4'
H H 0.0000 0.0000 'International Tables Vol C Tables 4.2.6.8 and 6.1.1.4'
N N 0.0061 0.0033 'International Tables Vol C Tables 4.2.6.8 and 6.1.1.4'
O O 0.0106 0.0060 'International Tables Vol C Tables 4.2.6.8 and 6.1.1.4'
P P 0.1023 0.0942 'International Tables Vol C Tables 4.2.6.8 and 6.1.1.4'
Cl Cl 0.1484 0.1585 'International Tables Vol C Tables 4.2.6.8 and 6.1.1.4'
Cu Cu 0.3201 1.2651 'International Tables Vol C Tables 4.2.6.8 and 6.1.1.4'
Mo Mo -1.6832 0.6857 'International Tables Vol C Tables 4.2.6.8 and 6.1.1.4'

loop_
_geom_angle_atom_site_label_1
_geom_angle_atom_site_label_2
_geom_angle_atom_site_label_3
_geom_angle
_geom_angle_site_symmetry_1
_geom_angle_site_symmetry_3
O21 Mo1 O2 103.9(5) . .
O21 Mo1 O20 103.1(5) . .
O2 Mo1 O20 96.1(4) . .
O21 Mo1 O14 100.1(5) . .
O2 Mo1 O14 88.0(4) . .
O20 Mo1 O14 154.8(4) . .
O21 Mo1 O18 98.7(4) . .
O2 Mo1 O18 156.2(5) . .
O20 Mo1 O18 85.8(4) . .
O14 Mo1 O18 80.8(4) . .
O21 Mo1 O17 159.7(5) . .
O2 Mo1 O17 65.9(5) . .
O20 Mo1 O17 95.6(5) . .
O14 Mo1 O17 63.3(5) . .
O18 Mo1 O17 90.3(4) . .
O21 Mo1 O13 159.3(5) . .
O2 Mo1 O13 95.0(5) . .
O20 Mo1 O13 66.0(5) . .
O14 Mo1 O13 88.8(4) . .
O18 Mo1 O13 64.0(4) . .
O17 Mo1 O13 39.3(4) . .
O13 P1 O13 180.0(10) . 7
O13 P1 O17 112.8(7) . 7
O13 P1 O17 67.2(7) 7 7
O13 P1 O17 67.2(7) . .
O13 P1 O17 112.8(7) 7 .
O17 P1 O17 180.0(11) 7 .
O13 P1 O19 110.6(7) . .
O13 P1 O19 69.4(7) 7 .
O17 P1 O19 107.2(7) 7 .
O17 P1 O19 72.8(7) . .
O13 P1 O19 69.4(7) . 7
O13 P1 O19 110.6(7) 7 7
O17 P1 O19 72.8(7) 7 7
O17 P1 O19 107.2(7) . 7
O19 P1 O19 180.0(14) . 7
O13 P1 O16 69.3(7) . .
O13 P1 O16 110.7(7) 7 .
O17 P1 O16 71.7(7) 7 .
O17 P1 O16 108.3(7) . .
O19 P1 O16 73.0(7) . .
O19 P1 O16 107.0(7) 7 .
O13 P1 O16 110.7(7) . 7
O13 P1 O16 69.3(7) 7 7
O17 P1 O16 108.3(7) 7 7
O17 P1 O16 71.7(7) . 7
O19 P1 O16 107.0(7) . 7
O19 P1 O16 73.0(7) 7 7
O16 P1 O16 180.000(1) . 7
C12 C1 N5 106.7(12) . .
C12 C1 H1A 126.6 . .
N5 C1 H1A 126.6 . .
Mo5 O1 Mo2 140.5(6) . .
C4 N1 C12 106.2(12) . .
C4 N1 Cu1 127.0(11) . .
C12 N1 Cu1 126.5(10) . .
O22 Mo2 O12 102.4(5) . .
O22 Mo2 O3 103.6(5) . .
O12 Mo2 O3 96.0(5) . .
O22 Mo2 O4 100.2(4) . .
O12 Mo2 O4 155.6(5) . .
O3 Mo2 O4 87.6(4) . .
O22 Mo2 O1 99.2(5) . .
O12 Mo2 O1 86.8(4) . .
O3 Mo2 O1 155.8(4) . .
O4 Mo2 O1 80.5(4) . .
O22 Mo2 O19 157.1(5) . .
O12 Mo2 O19 64.5(5) . .
O3 Mo2 O19 96.6(5) . .
O4 Mo2 O19 91.1(5) . .
O1 Mo2 O19 62.9(5) . .
O22 Mo2 O16 157.8(4) . .
O12 Mo2 O16 98.1(5) . .
O3 Mo2 O16 65.4(5) . .
O4 Mo2 O16 61.4(4) . .
O1 Mo2 O16 90.4(5) . .
O19 Mo2 O16 43.6(5) . .
C7 N2 C5 106.2(11) . .
C7 N2 Cu1 129.1(9) . .
C5 N2 Cu1 124.6(9) . .
C5 C2 N6 105.8(12) . .
C5 C2 H2A 127.1 . .
N6 C2 H2A 127.1 . .
Mo1 O2 Mo6 138.6(6) . 7
O7 Mo3 O4 102.8(5) . .
O7 Mo3 O18 101.5(5) . .
O4 Mo3 O18 96.9(5) . .
O7 Mo3 O11 101.3(5) . .
O4 Mo3 O11 87.1(5) . .
O18 Mo3 O11 155.3(4) . .
O7 Mo3 O5 100.2(5) . 7
O4 Mo3 O5 155.6(5) . 7
O18 Mo3 O5 86.5(4) . 7
O11 Mo3 O5 80.4(4) . 7
O7 Mo3 O16 159.0(5) . .
O4 Mo3 O16 64.8(5) . .
O18 Mo3 O16 96.9(5) . .
O11 Mo3 O16 62.7(5) . .
O5 Mo3 O16 90.8(4) 7 .
C15 N3 C11 112.0(14) . .
C15 N3 C10 121.6(11) . .
C11 N3 C10 126.1(12) . .
C8 C3 C10 118.4(11) . .
C8 C3 H3A 120.8 . .
C10 C3 H3A 120.8 . .
Mo2 O3 Mo6 137.3(6) . .
O9 Mo4 O15 103.0(5) . .
O9 Mo4 O5 101.2(5) . .
O15 Mo4 O5 96.6(4) . .
O9 Mo4 O20 100.0(4) . 7
O15 Mo4 O20 155.4(5) . 7
O5 Mo4 O20 87.3(4) . 7
O9 Mo4 O12 100.0(5) . .
O15 Mo4 O12 86.4(4) . .
O5 Mo4 O12 157.2(5) . .
O20 Mo4 O12 81.1(4) 7 .
O9 Mo4 O19 159.2(5) . .
O15 Mo4 O19 64.4(5) . .
O5 Mo4 O19 96.8(5) . .
O20 Mo4 O19 91.0(5) 7 .
O12 Mo4 O19 64.1(4) . .
O9 Mo4 O13 159.4(5) . 7
O15 Mo4 O13 95.3(5) . 7
O5 Mo4 O13 66.9(4) . 7
O20 Mo4 O13 63.9(4) 7 7
O12 Mo4 O13 90.4(5) . 7
O19 Mo4 O13 40.5(4) . 7
C15 N4 C14 107.2(13) . .
N1 C4 N5 110.5(13) . .
N1 C4 H4A 124.7 . .
N5 C4 H4A 124.7 . .
Mo3 O4 Mo2 140.1(6) . .
O6 Mo5 O14 103.9(5) . .
O6 Mo5 O1 103.1(5) . .
O14 Mo5 O1 96.1(5) . .
O6 Mo5 O15 100.7(5) . .
O14 Mo5 O15 154.1(5) . .
O1 Mo5 O15 86.3(4) . .
O6 Mo5 O8 100.7(5) . 7
O14 Mo5 O8 87.3(4) . 7
O1 Mo5 O8 154.4(5) . 7
O15 Mo5 O8 80.1(4) . 7
O6 Mo5 O19 157.8(5) . .
O14 Mo5 O19 96.2(5) . .
O1 Mo5 O19 64.8(5) . .
O15 Mo5 O19 61.5(4) . .
O8 Mo5 O19 89.6(5) 7 .
O6 Mo5 O17 158.7(5) . .
O14 Mo5 O17 63.1(5) . .
O1 Mo5 O17 95.4(5) . .
O15 Mo5 O17 90.9(4) . .
O8 Mo5 O17 63.5(4) 7 .
O19 Mo5 O17 42.6(4) . .
C4 N5 C1 106.1(11) . .
C4 N5 C8 128.2(11) . .
C1 N5 C8 125.7(10) . .
C2 C5 N2 109.2(12) . .
C2 C5 H5A 125.4 . .
N2 C5 H5A 125.4 . .
Mo4 O5 Mo3 137.6(6) . 7
O10 Mo6 O8 100.9(5) . .
O10 Mo6 O11 102.6(5) . .
O8 Mo6 O11 95.4(5) . .
O10 Mo6 O3 101.1(4) . .
O8 Mo6 O3 156.6(5) . .
O11 Mo6 O3 87.7(4) . .
O10 Mo6 O2 100.5(5) . 7
O8 Mo6 O2 87.6(4) . 7
O11 Mo6 O2 155.7(5) . 7
O3 Mo6 O2 80.4(4) . 7
O10 Mo6 O16 159.3(4) . .
O8 Mo6 O16 95.8(5) . .
O11 Mo6 O16 63.3(5) . .
O3 Mo6 O16 64.9(4) . .
O2 Mo6 O16 92.4(5) 7 .
O10 Mo6 O17 157.3(4) . 7
O8 Mo6 O17 65.7(5) . 7
O11 Mo6 O17 97.0(5) . 7
O3 Mo6 O17 90.9(5) . 7
O2 Mo6 O17 62.3(4) 7 7
O16 Mo6 O17 43.0(4) . 7
C7 N6 C2 108.6(10) . .
C7 N6 C9 126.1(10) . 3_445
C2 N6 C9 125.3(10) . 3_445
C9 C6 C8 118.1(11) . .
C9 C6 H6A 121.0 . .
C8 C6 H6A 121.0 . .
N1 Cu1 N2 176.2(5) . .
N6 C7 N2 110.2(11) . .
N6 C7 H7A 124.9 . .
N2 C7 H7A 124.9 . .
C3 C8 C6 121.9(10) . .
C3 C8 N5 119.3(10) . .
C6 C8 N5 118.8(10) . .
Mo6 O8 Mo5 139.1(6) . 7
C6 C9 C13 122.7(11) . .
C6 C9 N6 117.6(11) . 3
C13 C9 N6 119.6(10) . 3
C13 C10 C3 122.0(12) . .
C13 C10 N3 120.3(11) . .
C3 C10 N3 117.6(11) . .
Mo6 O11 Mo3 139.0(6) . .
N3 C11 C14 108.1(15) . .
N3 C11 H11A 126.0 . .
C14 C11 H11A 126.0 . .
Mo2 O12 Mo4 137.8(6) . .
N1 C12 C1 110.4(13) . .
N1 C12 H12A 124.8 . .
C1 C12 H12A 124.8 . .
P1 O13 O17 58.1(7) . .
P1 O13 O19 57.4(7) . 7
O17 O13 O19 94.2(9) . 7
P1 O13 O16 58.3(6) . .
O17 O13 O16 95.7(10) . .
O19 O13 O16 93.3(9) 7 .
P1 O13 Mo1 126.1(8) . .
O17 O13 Mo1 68.2(7) . .
O19 O13 Mo1 127.6(8) 7 .
O16 O13 Mo1 135.7(8) . .
P1 O13 Mo4 124.3(7) . 7
O17 O13 Mo4 135.4(9) . 7
O19 O13 Mo4 67.2(6) 7 7
O16 O13 Mo4 124.2(8) . 7
Mo1 O13 Mo4 91.0(4) . 7
C10 C13 C9 116.9(11) . .
C10 C13 H13A 121.6 . .
C9 C13 H13A 121.6 . .
Mo5 O14 Mo1 140.6(6) . .
C11 C14 N4 103.4(14) . .
C11 C14 H14A 128.3 . .
N4 C14 H14A 128.3 . .
Mo4 O15 Mo5 140.5(6) . .
N3 C15 N4 109.4(13) . .
N3 C15 H15A 125.3 . .
N4 C15 H15A 125.3 . .
P1 O16 O13 52.4(6) . .
P1 O16 O17 52.8(6) . 7
O13 O16 O17 89.1(8) . 7
P1 O16 Mo3 125.5(7) . .
O13 O16 Mo3 73.3(6) . .
O17 O16 Mo3 139.9(9) 7 .
P1 O16 Mo6 122.6(7) . .
O13 O16 Mo6 130.8(9) . .
O17 O16 Mo6 70.0(6) 7 .
Mo3 O16 Mo6 94.4(5) . .
P1 O16 Mo2 120.6(7) . .
O13 O16 Mo2 135.0(9) . .
O17 O16 Mo2 123.1(8) 7 .
Mo3 O16 Mo2 93.2(4) . .
Mo6 O16 Mo2 92.1(5) . .
P1 O17 O13 54.7(7) . .
P1 O17 O19 54.1(6) . .
O13 O17 O19 90.7(9) . .
P1 O17 O16 55.5(6) . 7
O13 O17 O16 92.2(9) . 7
O19 O17 O16 87.2(9) . 7
P1 O17 Mo1 127.1(8) . .
O13 O17 Mo1 72.5(7) . .
O19 O17 Mo1 137.9(8) . .
O16 O17 Mo1 130.6(8) 7 .
P1 O17 Mo6 122.3(7) . 7
O13 O17 Mo6 137.0(9) . 7
O19 O17 Mo6 123.4(8) . 7
O16 O17 Mo6 67.0(6) 7 7
Mo1 O17 Mo6 92.5(5) . 7
P1 O17 Mo5 122.0(8) . .
O13 O17 Mo5 128.4(8) . .
O19 O17 Mo5 68.0(7) . .
O16 O17 Mo5 130.5(8) 7 .
Mo1 O17 Mo5 92.3(5) . .
Mo6 O17 Mo5 91.2(5) 7 .
Mo3 O18 Mo1 139.6(6) . .
P1 O19 O13 53.2(6) . 7
P1 O19 O17 53.2(6) . .
O13 O19 O17 89.6(9) 7 .
P1 O19 Mo4 125.3(8) . .
O13 O19 Mo4 72.3(6) 7 .
O17 O19 Mo4 130.0(8) . .
P1 O19 Mo5 122.4(7) . .
O13 O19 Mo5 137.7(8) 7 .
O17 O19 Mo5 69.4(6) . .
Mo4 O19 Mo5 93.2(5) . .
P1 O19 Mo2 122.4(7) . .
O13 O19 Mo2 127.8(8) 7 .
O17 O19 Mo2 132.1(8) . .
Mo4 O19 Mo2 93.2(5) . .
Mo5 O19 Mo2 91.5(5) . .
Mo1 O20 Mo4 138.7(6) . 7

loop_
_geom_bond_atom_site_label_1
_geom_bond_atom_site_label_2
_geom_bond_distance
_geom_bond_site_symmetry_2
Mo1 O21 1.643(8) .
Mo1 O2 1.808(9) .
Mo1 O20 1.823(9) .
Mo1 O14 1.973(10) .
Mo1 O18 1.984(8) .
Mo1 O17 2.424(14) .
Mo1 O13 2.489(14) .
P1 O13 1.464(13) .
P1 O13 1.464(13) 7
P1 O17 1.521(14) 7
P1 O17 1.521(14) .
P1 O19 1.539(15) .
P1 O19 1.539(15) 7
P1 O16 1.573(13) .
P1 O16 1.573(13) 7
C1 C12 1.351(17) .
C1 N5 1.375(15) .
C1 H1A 0.9300 .
O1 Mo5 1.812(11) .
O1 Mo2 1.977(11) .
N1 C4 1.331(16) .
N1 C12 1.349(17) .
N1 Cu1 1.871(11) .
Mo2 O22 1.659(7) .
Mo2 O12 1.832(9) .
Mo2 O3 1.839(10) .
Mo2 O4 1.957(10) .
Mo2 O19 2.491(13) .
Mo2 O16 2.494(13) .
N2 C7 1.332(14) .
N2 C5 1.383(15) .
N2 Cu1 1.881(9) .
C2 C5 1.354(17) .
C2 N6 1.378(14) .
C2 H2A 0.9300 .
O2 Mo6 1.990(9) 7
Mo3 O7 1.642(8) .
Mo3 O4 1.827(10) .
Mo3 O18 1.824(9) .
Mo3 O11 1.967(11) .
Mo3 O5 1.979(9) 7
Mo3 O16 2.403(13) .
N3 C15 1.281(16) .
N3 C11 1.298(18) .
N3 C10 1.510(15) .
C3 C8 1.365(15) .
C3 C10 1.387(15) .
C3 H3A 0.9300 .
O3 Mo6 1.976(9) .
Mo4 O9 1.641(8) .
Mo4 O15 1.823(11) .
Mo4 O5 1.838(8) .
Mo4 O20 1.982(9) 7
Mo4 O12 1.995(8) .
Mo4 O19 2.425(14) .
Mo4 O13 2.506(14) 7
N4 C15 1.339(17) .
N4 C14 1.415(19) .
C4 N5 1.368(15) .
C4 H4A 0.9300 .
Mo5 O6 1.631(9) .
Mo5 O14 1.806(10) .
Mo5 O15 1.968(10) .
Mo5 O8 1.988(8) 7
Mo5 O19 2.489(15) .
Mo5 O17 2.512(15) .
N5 C8 1.415(14) .
C5 H5A 0.9300 .
O5 Mo3 1.979(9) 7
Mo6 O10 1.676(8) .
Mo6 O8 1.830(9) .
Mo6 O11 1.831(11) .
Mo6 O2 1.990(9) 7
Mo6 O16 2.445(15) .
Mo6 O17 2.495(13) 7
N6 C7 1.332(15) .
N6 C9 1.444(14) 3_445
C6 C9 1.358(15) .
C6 C8 1.384(15) .
C6 H6A 0.9300 .
C7 H7A 0.9300 .
O8 Mo5 1.988(8) 7
C9 C13 1.400(16) .
C9 N6 1.444(14) 3
C10 C13 1.374(17) .
C11 C14 1.40(2) .
C11 H11A 0.9300 .
C12 H12A 0.9300 .
O13 O17 1.653(19) .
O13 O19 1.710(19) 7
O13 O16 1.729(19) .
O13 Mo4 2.506(14) 7
C13 H13A 0.9300 .
C14 H14A 0.9300 .
C15 H15A 0.9300 .
O16 O17 1.812(19) 7
O17 O19 1.815(19) .
O17 O16 1.812(19) 7
O17 Mo6 2.495(13) 7
O19 O13 1.710(19) 7
O20 Mo4 1.982(9) 7
